data_1573842
loop_
_publ_author_name
'Dunning, Samuel G.'
'Hari, Anirudh'
'Zhu, Li'
'Chen, Bo'
'Cody, George D.'
'Romi, Sebastiano'
'Zhang, Dongzhou'
'Strobel, Timothy A.'

_publ_section_title
;
 Double-core nanothread formation from \a-furil via a pressure-induced
 planarization pathway
;
_journal_name_full 'Chemical Science'
_journal_paper_doi 10.1039/D4SC07412B
_journal_year 2025
_chemical_formula_moiety '2(C10 H6 O4)'
_chemical_formula_sum 'C20 H12 O8'
_chemical_formula_weight 380.30
_chemical_name_common 'Furil, phase II'
_chemical_name_systematic Di(furan-2-yl)ethanedione
_space_group_crystal_system monoclinic
_space_group_IT_number 14
_space_group_name_Hall '-P 2yn'
_space_group_name_H-M_alt 'P 1 21/n 1'
_atom_sites_solution_hydrogens geom
_audit_creation_date 2023-12-05
_audit_creation_method
;
Olex2 1.2
(compiled 2018.05.29 svn.r3508 for OlexSys, GUI svn.r5506)
;
_audit_update_record
;
2024-03-25 deposited with the CCDC.	2025-01-02 downloaded from the CCDC.
;
_cell_angle_alpha 90
_cell_angle_beta 94.48(3)
_cell_angle_gamma 90
_cell_formula_units_Z 1
_cell_length_a 3.313(3)
_cell_length_b 6.957(7)
_cell_length_c 14.228(16)
_cell_measurement_reflns_used 76
_cell_measurement_temperature 273(2)
_cell_measurement_theta_max 11.861
_cell_measurement_theta_min 3.579
_cell_volume 326.9(6)
_computing_cell_refinement 'SAINT V8.40B (?, 2016)'
_computing_data_reduction 'SAINT V8.40B (?, 2016)'
_computing_molecular_graphics 'Olex2 (Dolomanov et al., 2009)'
_computing_publication_material 'Olex2 (Dolomanov et al., 2009)'
_computing_structure_refinement 'XL (Sheldrick, 2008)'
_diffrn_ambient_temperature 273.15
_diffrn_measured_fraction_theta_full 0.459
_diffrn_measured_fraction_theta_max 0.285
_diffrn_measurement_device_type 'APS 13-BM-C'
_diffrn_radiation_type synchrotron
_diffrn_radiation_wavelength 0.434
_diffrn_reflns_av_unetI/netI 0.6302
_diffrn_reflns_Laue_measured_fraction_full 0.459
_diffrn_reflns_Laue_measured_fraction_max 0.285
_diffrn_reflns_number 571
_diffrn_reflns_point_group_measured_fraction_full 0.459
_diffrn_reflns_point_group_measured_fraction_max 0.285
_diffrn_reflns_theta_full 15.094
_diffrn_reflns_theta_max 23.095
_diffrn_reflns_theta_min 3.577
_exptl_absorpt_coefficient_mu 0.061
_exptl_absorpt_process_details
;
 TWINABS-2012/1 (Bruker,2012) was used for absorption correction.

Final HKLF 4 output contains 2560 reflections, Rint = 0.9728
 (570 with I > 3sig(I), Rint = 0.9750)
;
_exptl_crystal_colour yellow
_exptl_crystal_density_diffrn 1.932
_exptl_crystal_description plate
_exptl_crystal_F_000 196
_refine_diff_density_max 0.695
_refine_diff_density_min -0.715
_refine_diff_density_rms 0.208
_refine_ls_extinction_method none
_refine_ls_goodness_of_fit_ref 2.297
_refine_ls_hydrogen_treatment constr
_refine_ls_matrix_type full
_refine_ls_number_parameters 29
_refine_ls_number_reflns 571
_refine_ls_number_restraints 0
_refine_ls_restrained_S_all 2.297
_refine_ls_R_factor_all 0.5162
_refine_ls_R_factor_gt 0.4104
_refine_ls_shift/su_max 0.000
_refine_ls_shift/su_mean 0.000
_refine_ls_structure_factor_coef Fsqd
_refine_ls_weighting_details 'w=1/[\s^2^(Fo^2^)+(0.2000P)^2^] where P=(Fo^2^+2Fc^2^)/3'
_refine_ls_weighting_scheme calc
_refine_ls_wR_factor_gt 0.6897
_refine_ls_wR_factor_ref 0.7248
_reflns_Friedel_coverage 0.000
_reflns_number_gt 227
_reflns_number_total 571
_reflns_threshold_expression 'I > 2\s(I)'
_cod_data_source_file d4sc07412b2.cif
_cod_data_source_block samp3_0m_4
_cod_database_code 1573842
_shelx_shelxl_version_number 2019/1
_shelx_space_group_comment
;
The symmetry employed for this shelxl refinement is uniquely defined
by the following loop, which should always be used as a source of
symmetry information in preference to the above space-group names.
They are only intended as comments.
;
_olex2_refinement_description
;
1. Fixed Uiso
 At 1.2 times of:
  All C(H) groups
2.a Aromatic/amide H refined with riding coordinates:
 C003(H003), C004(H004), C007(H007)
;
_olex2_submission_special_instructions 'No special instructions were received'

loop_
_space_group_symop_operation_xyz
'x, y, z'
'-x+1/2, y+1/2, -z+1/2'
'-x, -y, -z'
'x-1/2, -y-1/2, z-1/2'

loop_
_atom_site_label
_atom_site_type_symbol
_atom_site_fract_x
_atom_site_fract_y
_atom_site_fract_z
_atom_site_U_iso_or_equiv
_atom_site_adp_type
_atom_site_occupancy
_atom_site_site_symmetry_order
_atom_site_calc_flag
_atom_site_refinement_flags_posn
_atom_site_refinement_flags_adp
_atom_site_refinement_flags_occupancy
_atom_site_disorder_assembly
_atom_site_disorder_group
O001 O 0.540(3) 0.2825(13) 0.3137(13) 0.023(4) Uiso 1 1 d . . . . .
O002 O 0.755(3) 0.6123(12) 0.4142(14) 0.027(4) Uiso 1 1 d . . . . .
C003 C 0.266(5) 0.138(2) 0.432(2) 0.028(5) Uiso 1 1 d . . . . .
H003 H 0.161052 0.121922 0.490098 0.034 Uiso 1 1 calc R . . . .
C004 C 0.430(6) 0.106(2) 0.293(3) 0.040(6) Uiso 1 1 d . . . . .
H004 H 0.457379 0.052130 0.234061 0.048 Uiso 1 1 calc R . . . .
C005 C 0.437(5) 0.3031(19) 0.402(2) 0.027(5) Uiso 1 1 d . . . . .
C006 C 0.558(5) 0.4871(18) 0.449(2) 0.025(5) Uiso 1 1 d . . . . .
C007 C 0.271(5) 0.0036(17) 0.365(2) 0.021(5) Uiso 1 1 d . . . . .
H007 H 0.189720 -0.124285 0.366182 0.025 Uiso 1 1 calc R . . . .

loop_
_atom_type_symbol
_atom_type_description
_atom_type_scat_dispersion_real
_atom_type_scat_dispersion_imag
_atom_type_scat_source
C C -0.0009 0.0005 'International Tables Vol C Tables 4.2.6.8 and 6.1.1.4'
H H 0.0000 0.0000 'International Tables Vol C Tables 4.2.6.8 and 6.1.1.4'
O O -0.0008 0.0020 'International Tables Vol C Tables 4.2.6.8 and 6.1.1.4'

loop_
_geom_angle_atom_site_label_1
_geom_angle_atom_site_label_2
_geom_angle_atom_site_label_3
_geom_angle
_geom_angle_site_symmetry_1
_geom_angle_site_symmetry_3
_geom_angle_publ_flag
C004 O001 C005 103(2) . . ?
C005 C003 H003 125.2 . . ?
C007 C003 H003 125.2 . . ?
C007 C003 C005 110(3) . . ?
O001 C004 H004 122.2 . . ?
O001 C004 C007 116(3) . . ?
C007 C004 H004 122.2 . . ?
O001 C005 C003 110.4(19) . . ?
O001 C005 C006 115.8(18) . . ?
C003 C005 C006 133(3) . . ?
O002 C006 C005 125(2) . . ?
O002 C006 C006 118.5(18) . 3_666 ?
C005 C006 C006 116.4(19) . 3_666 ?
C003 C007 C004 101.2(15) . . ?
C003 C007 H007 129.4 . . ?
C004 C007 H007 129.4 . . ?

loop_
_geom_bond_atom_site_label_1
_geom_bond_atom_site_label_2
_geom_bond_distance
_geom_bond_site_symmetry_2
_geom_bond_publ_flag
O001 C004 1.31(2) . ?
O001 C005 1.33(3) . ?
O002 C006 1.21(2) . ?
C003 H003 0.9300 . ?
C003 C005 1.36(3) . ?
C003 C007 1.34(4) . ?
C004 H004 0.9300 . ?
C004 C007 1.38(4) . ?
C005 C006 1.48(3) . ?
C006 C006 1.55(6) 3_666 ?
C007 H007 0.9300 . ?

loop_
_geom_torsion_atom_site_label_1
_geom_torsion_atom_site_label_2
_geom_torsion_atom_site_label_3
_geom_torsion_atom_site_label_4
_geom_torsion
_geom_torsion_site_symmetry_1
_geom_torsion_site_symmetry_2
_geom_torsion_site_symmetry_3
_geom_torsion_site_symmetry_4
_geom_torsion_publ_flag
O001 C004 C007 C003 4(2) . . . . ?
O001 C005 C006 O002 -3(3) . . . . ?
O001 C005 C006 C006 -179.6(19) . . . 3_666 ?
C003 C005 C006 O002 170(2) . . . . ?
C003 C005 C006 C006 -6(3) . . . 3_666 ?
C004 O001 C005 C003 -0.2(18) . . . . ?
C004 O001 C005 C006 174.8(15) . . . . ?
C005 O001 C004 C007 -2.4(19) . . . . ?
C005 C003 C007 C004 -4(2) . . . . ?
C007 C003 C005 O001 3(2) . . . . ?
C007 C003 C005 C006 -171.0(17) . . . . ?
